data_4340377
loop_
_publ_author_name
'Burford, Neil'
'Ragogna, Paul J.'
'Sharp, Kendall'
'McDonald, Robert'
'Ferguson, Michael J.'

_publ_section_title
;
 Arsinophosphonium cations from arsenium-phosphine and -bisphosphine
 coordination chemistry.
;
_journal_issue 25
_journal_name_full 'Inorganic chemistry'
_journal_page_first 9453
_journal_page_last 9460
_journal_paper_doi 10.1021/ic050989w
_journal_volume 44
_journal_year 2005
_chemical_formula_sum 'C31 H24 As F3 N O3 P S'
_chemical_formula_weight 653.46
_chemical_name_systematic
;
 ?
;
_space_group_IT_number 2
_symmetry_space_group_name_Hall '-P 1'
_symmetry_space_group_name_H-M 'P -1'
_atom_sites_solution_hydrogens geom
_atom_sites_solution_primary direct
_atom_sites_solution_secondary difmap
_audit_creation_method SHELXL-97
_cell_angle_alpha 68.8860(10)
_cell_angle_beta 69.0570(10)
_cell_angle_gamma 66.4330(10)
_cell_formula_units_Z 2
_cell_length_a 10.9114(6)
_cell_length_b 11.2816(6)
_cell_length_c 14.0864(8)
_cell_measurement_temperature 193(2)
_cell_volume 1435.75(14)
_computing_structure_refinement 'SHELXL-97 (Sheldrick, 1997)'
_diffrn_ambient_temperature 193(2)
_diffrn_measured_fraction_theta_full 0.992
_diffrn_measured_fraction_theta_max 0.992
_diffrn_radiation_monochromator graphite
_diffrn_radiation_source 'fine-focus sealed tube'
_diffrn_radiation_type MoK\a
_diffrn_radiation_wavelength 0.71073
_diffrn_reflns_av_R_equivalents 0.0196
_diffrn_reflns_av_sigmaI/netI 0.0294
_diffrn_reflns_limit_h_max 13
_diffrn_reflns_limit_h_min -13
_diffrn_reflns_limit_k_max 14
_diffrn_reflns_limit_k_min -14
_diffrn_reflns_limit_l_max 17
_diffrn_reflns_limit_l_min -17
_diffrn_reflns_number 11286
_diffrn_reflns_theta_full 26.40
_diffrn_reflns_theta_max 26.40
_diffrn_reflns_theta_min 1.60
_exptl_absorpt_coefficient_mu 1.366
_exptl_absorpt_correction_T_max 0.8111
_exptl_absorpt_correction_T_min 0.6044
_exptl_crystal_density_diffrn 1.512
_exptl_crystal_density_method 'not measured'
_exptl_crystal_F_000 664
_exptl_crystal_size_max 0.41
_exptl_crystal_size_mid 0.31
_exptl_crystal_size_min 0.16
_refine_diff_density_max 0.585
_refine_diff_density_min -0.357
_refine_diff_density_rms 0.056
_refine_ls_extinction_method none
_refine_ls_goodness_of_fit_ref 1.030
_refine_ls_hydrogen_treatment mixed
_refine_ls_matrix_type full
_refine_ls_number_parameters 370
_refine_ls_number_reflns 5837
_refine_ls_number_restraints 0
_refine_ls_restrained_S_all 1.030
_refine_ls_R_factor_all 0.0330
_refine_ls_R_factor_gt 0.0289
_refine_ls_shift/su_max 0.001
_refine_ls_shift/su_mean 0.000
_refine_ls_structure_factor_coef Fsqd
_refine_ls_weighting_details 'calc w=1/[\s^2^(Fo^2^)+(0.0451P)^2^+0.5198P] where P=(Fo^2^+2Fc^2^)/3'
_refine_ls_weighting_scheme calc
_refine_ls_wR_factor_gt 0.0759
_refine_ls_wR_factor_ref 0.0785
_reflns_number_gt 5288
_reflns_number_total 5837
_reflns_threshold_expression >2sigma(I)
_cod_data_source_file ic050989wsi20050616_040139.cif
_cod_data_source_block dal0422_[AN-PPh3]9b[OTf]
_cod_database_code 4340377

loop_
_symmetry_equiv_pos_as_xyz
'x, y, z'
'-x, -y, -z'

loop_
_atom_site_label
_atom_site_type_symbol
_atom_site_fract_x
_atom_site_fract_y
_atom_site_fract_z
_atom_site_U_iso_or_equiv
_atom_site_adp_type
_atom_site_occupancy
_atom_site_symmetry_multiplicity
_atom_site_calc_flag
_atom_site_refinement_flags
As1 As 0.224439(18) -0.163361(17) 0.345407(14) 0.02460(7) Uani 1 1 d .
P1 P 0.46883(5) -0.19281(4) 0.28626(3) 0.02246(10) Uani 1 1 d .
N1 N 0.16706(18) 0.14971(16) 0.30608(14) 0.0329(4) Uani 1 1 d .
H1N H 0.1823 0.2269 0.2872 0.039 Uiso 1 1 calc R
C1 C 0.18501(19) -0.06151(19) 0.44182(15) 0.0279(4) Uani 1 1 d .
C2 C 0.16804(19) 0.07628(19) 0.40786(16) 0.0296(4) Uani 1 1 d .
C3 C 0.1502(2) 0.1417(2) 0.48267(18) 0.0397(5) Uani 1 1 d .
H3 H 0.1407 0.2343 0.4617 0.048 Uiso 1 1 calc R
C4 C 0.1465(2) 0.0718(3) 0.58610(18) 0.0446(6) Uani 1 1 d .
H4 H 0.1356 0.1172 0.6353 0.054 Uiso 1 1 calc R
C5 C 0.1585(2) -0.0626(3) 0.61988(17) 0.0435(5) Uani 1 1 d .
H5 H 0.1539 -0.1089 0.6917 0.052 Uiso 1 1 calc R
C6 C 0.1771(2) -0.1286(2) 0.54782(16) 0.0361(4) Uani 1 1 d .
H6 H 0.1846 -0.2208 0.5705 0.043 Uiso 1 1 calc R
C7 C 0.16413(18) -0.01638(18) 0.23318(15) 0.0258(4) Uani 1 1 d .
C8 C 0.14459(19) 0.11540(18) 0.22982(15) 0.0274(4) Uani 1 1 d .
C9 C 0.0997(2) 0.2184(2) 0.14536(17) 0.0369(5) Uani 1 1 d .
H9 H 0.0865 0.3083 0.1417 0.044 Uiso 1 1 calc R
C10 C 0.0748(2) 0.1909(2) 0.06828(18) 0.0418(5) Uani 1 1 d .
H10 H 0.0445 0.2619 0.0117 0.050 Uiso 1 1 calc R
C11 C 0.0934(2) 0.0598(2) 0.07187(18) 0.0417(5) Uani 1 1 d .
H11 H 0.0758 0.0414 0.0181 0.050 Uiso 1 1 calc R
C12 C 0.1375(2) -0.0430(2) 0.15414(16) 0.0325(4) Uani 1 1 d .
H12 H 0.1499 -0.1324 0.1571 0.039 Uiso 1 1 calc R
C21 C 0.52327(19) -0.04772(18) 0.20690(14) 0.0263(4) Uani 1 1 d .
C22 C 0.4686(2) 0.03244(19) 0.12066(15) 0.0304(4) Uani 1 1 d .
H22 H 0.4044 0.0102 0.1045 0.036 Uiso 1 1 calc R
C23 C 0.5081(2) 0.1443(2) 0.05871(16) 0.0391(5) Uani 1 1 d .
H23 H 0.4685 0.2003 0.0013 0.047 Uiso 1 1 calc R
C24 C 0.6043(3) 0.1753(2) 0.07954(18) 0.0478(6) Uani 1 1 d .
H24 H 0.6315 0.2519 0.0363 0.057 Uiso 1 1 calc R
C25 C 0.6612(3) 0.0947(3) 0.1634(2) 0.0567(7) Uani 1 1 d .
H25 H 0.7287 0.1152 0.1770 0.068 Uiso 1 1 calc R
C26 C 0.6204(3) -0.0161(2) 0.22797(18) 0.0420(5) Uani 1 1 d .
H26 H 0.6585 -0.0703 0.2864 0.050 Uiso 1 1 calc R
C31 C 0.53060(18) -0.25679(18) 0.40348(14) 0.0254(4) Uani 1 1 d .
C32 C 0.6040(2) -0.3914(2) 0.43435(16) 0.0328(4) Uani 1 1 d .
H32 H 0.6234 -0.4507 0.3934 0.039 Uiso 1 1 calc R
C33 C 0.6485(2) -0.4380(2) 0.52616(17) 0.0418(5) Uani 1 1 d .
H33 H 0.6997 -0.5295 0.5474 0.050 Uiso 1 1 calc R
C34 C 0.6188(2) -0.3525(2) 0.58646(17) 0.0411(5) Uani 1 1 d .
H34 H 0.6501 -0.3854 0.6487 0.049 Uiso 1 1 calc R
C35 C 0.5442(2) -0.2199(2) 0.55699(16) 0.0387(5) Uani 1 1 d .
H35 H 0.5230 -0.1619 0.5995 0.046 Uiso 1 1 calc R
C36 C 0.4998(2) -0.1708(2) 0.46553(16) 0.0317(4) Uani 1 1 d .
H36 H 0.4486 -0.0791 0.4450 0.038 Uiso 1 1 calc R
C41 C 0.54758(19) -0.31745(17) 0.21217(14) 0.0250(4) Uani 1 1 d .
C42 C 0.4693(2) -0.38117(19) 0.20104(15) 0.0291(4) Uani 1 1 d .
H42 H 0.3728 -0.3590 0.2324 0.035 Uiso 1 1 calc R
C43 C 0.5326(2) -0.4773(2) 0.14399(17) 0.0366(5) Uani 1 1 d .
H43 H 0.4793 -0.5208 0.1362 0.044 Uiso 1 1 calc R
C44 C 0.6728(2) -0.5097(2) 0.09855(17) 0.0391(5) Uani 1 1 d .
H44 H 0.7159 -0.5757 0.0598 0.047 Uiso 1 1 calc R
C45 C 0.7512(2) -0.4462(2) 0.10930(18) 0.0392(5) Uani 1 1 d .
H45 H 0.8478 -0.4692 0.0781 0.047 Uiso 1 1 calc R
C46 C 0.6894(2) -0.3498(2) 0.16512(16) 0.0329(4) Uani 1 1 d .
H46 H 0.7430 -0.3056 0.1715 0.040 Uiso 1 1 calc R
S S 0.12864(5) 0.54075(5) 0.18910(4) 0.03160(12) Uani 1 1 d .
F1 F -0.09961(17) 0.69133(19) 0.28751(17) 0.0823(6) Uani 1 1 d .
F2 F 0.0550(2) 0.5850(3) 0.37374(18) 0.1100(9) Uani 1 1 d .
F3 F -0.0607(2) 0.4808(2) 0.35515(16) 0.0965(7) Uani 1 1 d .
O1 O 0.21714(15) 0.41006(14) 0.22881(13) 0.0399(3) Uani 1 1 d .
O2 O 0.04930(17) 0.54459(16) 0.12550(13) 0.0448(4) Uani 1 1 d .
O3 O 0.1907(2) 0.64470(17) 0.15008(19) 0.0674(6) Uani 1 1 d .
C50 C -0.0004(3) 0.5766(3) 0.3069(2) 0.0582(7) Uani 1 1 d .

loop_
_atom_site_aniso_label
_atom_site_aniso_U_11
_atom_site_aniso_U_22
_atom_site_aniso_U_33
_atom_site_aniso_U_23
_atom_site_aniso_U_13
_atom_site_aniso_U_12
As1 0.02511(11) 0.01940(10) 0.02827(11) -0.00412(7) -0.00724(7) -0.00712(7)
P1 0.0239(2) 0.0201(2) 0.0234(2) -0.00375(17) -0.00804(17) -0.00668(17)
N1 0.0408(9) 0.0233(8) 0.0395(9) -0.0082(7) -0.0132(7) -0.0119(7)
C1 0.0232(9) 0.0316(10) 0.0287(9) -0.0112(8) -0.0054(7) -0.0061(7)
C2 0.0241(9) 0.0315(10) 0.0366(10) -0.0149(8) -0.0078(8) -0.0065(7)
C3 0.0337(11) 0.0438(12) 0.0508(13) -0.0252(10) -0.0109(9) -0.0093(9)
C4 0.0330(11) 0.0712(16) 0.0427(12) -0.0330(12) -0.0070(9) -0.0147(11)
C5 0.0323(11) 0.0697(16) 0.0291(10) -0.0161(10) -0.0064(8) -0.0145(11)
C6 0.0278(10) 0.0451(12) 0.0316(10) -0.0084(9) -0.0061(8) -0.0101(9)
C7 0.0239(9) 0.0235(9) 0.0305(9) -0.0053(7) -0.0087(7) -0.0074(7)
C8 0.0262(9) 0.0234(9) 0.0331(10) -0.0059(7) -0.0089(7) -0.0079(7)
C9 0.0417(11) 0.0240(9) 0.0436(12) -0.0018(8) -0.0163(9) -0.0100(8)
C10 0.0467(12) 0.0357(11) 0.0414(12) 0.0056(9) -0.0232(10) -0.0140(10)
C11 0.0520(13) 0.0468(13) 0.0364(11) -0.0067(10) -0.0224(10) -0.0188(11)
C12 0.0371(10) 0.0302(10) 0.0366(11) -0.0102(8) -0.0128(8) -0.0121(8)
C21 0.0298(9) 0.0224(8) 0.0265(9) -0.0051(7) -0.0067(7) -0.0093(7)
C22 0.0329(10) 0.0327(10) 0.0261(9) -0.0042(8) -0.0078(8) -0.0131(8)
C23 0.0503(13) 0.0331(11) 0.0279(10) 0.0005(8) -0.0107(9) -0.0134(9)
C24 0.0758(17) 0.0386(12) 0.0374(12) 0.0004(10) -0.0128(11) -0.0362(12)
C25 0.0816(19) 0.0648(16) 0.0497(14) 0.0027(12) -0.0274(13) -0.0540(15)
C26 0.0546(13) 0.0458(12) 0.0365(11) 0.0041(9) -0.0216(10) -0.0303(11)
C31 0.0240(9) 0.0293(9) 0.0235(9) -0.0031(7) -0.0076(7) -0.0105(7)
C32 0.0353(10) 0.0297(10) 0.0316(10) -0.0003(8) -0.0115(8) -0.0121(8)
C33 0.0469(12) 0.0349(11) 0.0387(12) 0.0070(9) -0.0204(10) -0.0137(10)
C34 0.0450(12) 0.0537(13) 0.0286(10) 0.0042(9) -0.0171(9) -0.0255(11)
C35 0.0403(11) 0.0543(13) 0.0315(10) -0.0123(9) -0.0106(9) -0.0219(10)
C36 0.0316(10) 0.0331(10) 0.0334(10) -0.0085(8) -0.0108(8) -0.0106(8)
C41 0.0289(9) 0.0223(8) 0.0227(8) -0.0032(7) -0.0082(7) -0.0078(7)
C42 0.0286(9) 0.0305(10) 0.0290(9) -0.0078(8) -0.0038(7) -0.0128(8)
C43 0.0411(11) 0.0382(11) 0.0390(11) -0.0159(9) -0.0046(9) -0.0201(9)
C44 0.0426(12) 0.0353(11) 0.0400(11) -0.0197(9) -0.0007(9) -0.0123(9)
C45 0.0285(10) 0.0423(12) 0.0457(12) -0.0201(10) -0.0013(9) -0.0090(9)
C46 0.0282(9) 0.0378(11) 0.0379(11) -0.0141(9) -0.0073(8) -0.0123(8)
S 0.0303(2) 0.0232(2) 0.0448(3) -0.0072(2) -0.0145(2) -0.00869(19)
F1 0.0532(10) 0.0754(12) 0.1256(16) -0.0673(12) -0.0325(10) 0.0188(8)
F2 0.0909(14) 0.162(2) 0.0943(15) -0.0912(16) -0.0436(12) 0.0142(14)
F3 0.0666(12) 0.1008(15) 0.0793(13) -0.0155(11) 0.0220(10) -0.0259(11)
O1 0.0386(8) 0.0289(7) 0.0551(9) -0.0096(7) -0.0231(7) -0.0043(6)
O2 0.0511(9) 0.0399(8) 0.0476(9) -0.0079(7) -0.0280(8) -0.0073(7)
O3 0.0559(11) 0.0371(9) 0.1138(17) -0.0098(10) -0.0238(11) -0.0250(8)
C50 0.0466(14) 0.0668(18) 0.0632(17) -0.0354(15) -0.0177(13) 0.0004(13)

loop_
_atom_type_symbol
_atom_type_description
_atom_type_scat_dispersion_real
_atom_type_scat_dispersion_imag
_atom_type_scat_source
C C 0.0033 0.0016 'International Tables Vol C Tables 4.2.6.8 and 6.1.1.4'
H H 0.0000 0.0000 'International Tables Vol C Tables 4.2.6.8 and 6.1.1.4'
N N 0.0061 0.0033 'International Tables Vol C Tables 4.2.6.8 and 6.1.1.4'
O O 0.0106 0.0060 'International Tables Vol C Tables 4.2.6.8 and 6.1.1.4'
F F 0.0171 0.0103 'International Tables Vol C Tables 4.2.6.8 and 6.1.1.4'
P P 0.1023 0.0942 'International Tables Vol C Tables 4.2.6.8 and 6.1.1.4'
S S 0.1246 0.1234 'International Tables Vol C Tables 4.2.6.8 and 6.1.1.4'
As As 0.0499 2.0058 'International Tables Vol C Tables 4.2.6.8 and 6.1.1.4'

loop_
_geom_angle_atom_site_label_1
_geom_angle_atom_site_label_2
_geom_angle_atom_site_label_3
_geom_angle
C1 As1 C7 97.31(8)
C1 As1 P1 95.76(6)
C7 As1 P1 99.38(5)
C31 P1 C41 109.12(8)
C31 P1 C21 108.09(8)
C41 P1 C21 108.05(8)
C31 P1 As1 105.94(6)
C41 P1 As1 107.53(6)
C21 P1 As1 117.87(6)
C2 N1 C8 127.12(16)
C6 C1 C2 120.22(18)
C6 C1 As1 118.15(15)
C2 C1 As1 121.61(14)
N1 C2 C1 123.20(17)
N1 C2 C3 118.86(18)
C1 C2 C3 117.94(19)
C4 C3 C2 120.4(2)
C3 C4 C5 121.5(2)
C6 C5 C4 119.0(2)
C5 C6 C1 120.9(2)
C12 C7 C8 120.04(17)
C12 C7 As1 118.36(14)
C8 C7 As1 121.60(14)
N1 C8 C7 123.31(17)
N1 C8 C9 118.12(17)
C7 C8 C9 118.57(18)
C10 C9 C8 120.81(19)
C9 C10 C11 120.69(19)
C12 C11 C10 119.5(2)
C11 C12 C7 120.41(18)
C26 C21 C22 119.42(17)
C26 C21 P1 121.89(15)
C22 C21 P1 118.66(14)
C23 C22 C21 119.94(19)
C24 C23 C22 120.5(2)
C23 C24 C25 119.8(2)
C24 C25 C26 120.4(2)
C25 C26 C21 119.8(2)
C32 C31 C36 120.09(17)
C32 C31 P1 120.52(15)
C36 C31 P1 119.35(14)
C31 C32 C33 119.1(2)
C34 C33 C32 120.5(2)
C35 C34 C33 120.43(19)
C34 C35 C36 120.2(2)
C35 C36 C31 119.69(19)
C42 C41 C46 119.79(17)
C42 C41 P1 121.00(14)
C46 C41 P1 119.20(14)
C43 C42 C41 119.87(18)
C44 C43 C42 120.09(19)
C43 C44 C45 120.22(19)
C46 C45 C44 120.26(19)
C45 C46 C41 119.77(18)
O3 S O2 115.19(12)
O3 S O1 114.57(10)
O2 S O1 115.02(9)
O3 S C50 104.46(14)
O2 S C50 102.99(12)
O1 S C50 102.23(12)
F1 C50 F2 106.7(2)
F1 C50 F3 107.2(2)
F2 C50 F3 108.4(3)
F1 C50 S 112.6(2)
F2 C50 S 111.2(2)
F3 C50 S 110.42(19)

loop_
_geom_bond_atom_site_label_1
_geom_bond_atom_site_label_2
_geom_bond_distance
As1 C1 1.9134(19)
As1 C7 1.9143(18)
As1 P1 2.4121(5)
P1 C31 1.8027(18)
P1 C41 1.8042(18)
P1 C21 1.8073(18)
N1 C2 1.375(3)
N1 C8 1.388(2)
C1 C6 1.398(3)
C1 C2 1.406(3)
C2 C3 1.411(3)
C3 C4 1.379(3)
C4 C5 1.382(4)
C5 C6 1.379(3)
C7 C12 1.399(3)
C7 C8 1.400(2)
C8 C9 1.404(3)
C9 C10 1.367(3)
C10 C11 1.395(3)
C11 C12 1.380(3)
C21 C26 1.393(3)
C21 C22 1.394(3)
C22 C23 1.383(3)
C23 C24 1.378(3)
C24 C25 1.381(4)
C25 C26 1.387(3)
C31 C32 1.392(3)
C31 C36 1.399(3)
C32 C33 1.393(3)
C33 C34 1.379(3)
C34 C35 1.376(3)
C35 C36 1.385(3)
C41 C42 1.392(3)
C41 C46 1.399(3)
C42 C43 1.390(3)
C43 C44 1.380(3)
C44 C45 1.389(3)
C45 C46 1.381(3)
S O3 1.4284(17)
S O2 1.4319(16)
S O1 1.4397(15)
S C50 1.805(3)
F1 C50 1.326(3)
F2 C50 1.334(3)
F3 C50 1.335(4)

loop_
_geom_torsion_atom_site_label_1
_geom_torsion_atom_site_label_2
_geom_torsion_atom_site_label_3
_geom_torsion_atom_site_label_4
_geom_torsion
C1 As1 P1 C31 51.47(9)
C7 As1 P1 C31 149.87(9)
C1 As1 P1 C41 168.06(8)
C7 As1 P1 C41 -93.54(8)
C1 As1 P1 C21 -69.63(9)
C7 As1 P1 C21 28.78(9)
C7 As1 C1 C6 162.71(15)
P1 As1 C1 C6 -97.03(15)
C7 As1 C1 C2 -19.03(16)
P1 As1 C1 C2 81.22(15)
C8 N1 C2 C1 18.8(3)
C8 N1 C2 C3 -160.72(19)
C6 C1 C2 N1 -176.31(18)
As1 C1 C2 N1 5.5(3)
C6 C1 C2 C3 3.2(3)
As1 C1 C2 C3 -175.00(14)
N1 C2 C3 C4 178.05(19)
C1 C2 C3 C4 -1.5(3)
C2 C3 C4 C5 -0.7(3)
C3 C4 C5 C6 1.2(3)
C4 C5 C6 C1 0.5(3)
C2 C1 C6 C5 -2.8(3)
As1 C1 C6 C5 175.49(15)
C1 As1 C7 C12 -162.69(15)
P1 As1 C7 C12 100.20(14)
C1 As1 C7 C8 16.36(16)
P1 As1 C7 C8 -80.74(15)
C2 N1 C8 C7 -21.9(3)
C2 N1 C8 C9 157.92(19)
C12 C7 C8 N1 179.11(18)
As1 C7 C8 N1 0.1(3)
C12 C7 C8 C9 -0.7(3)
As1 C7 C8 C9 -179.78(14)
N1 C8 C9 C10 -179.5(2)
C7 C8 C9 C10 0.4(3)
C8 C9 C10 C11 0.0(3)
C9 C10 C11 C12 -0.1(4)
C10 C11 C12 C7 -0.3(3)
C8 C7 C12 C11 0.7(3)
As1 C7 C12 C11 179.78(16)
C31 P1 C21 C26 12.2(2)
C41 P1 C21 C26 -105.75(18)
As1 P1 C21 C26 132.20(17)
C31 P1 C21 C22 -169.46(15)
C41 P1 C21 C22 72.58(17)
As1 P1 C21 C22 -49.48(17)
C26 C21 C22 C23 -1.8(3)
P1 C21 C22 C23 179.80(16)
C21 C22 C23 C24 2.0(3)
C22 C23 C24 C25 -0.5(4)
C23 C24 C25 C26 -1.1(4)
C24 C25 C26 C21 1.2(4)
C22 C21 C26 C25 0.3(3)
P1 C21 C26 C25 178.6(2)
C41 P1 C31 C32 -11.72(18)
C21 P1 C31 C32 -128.99(15)
As1 P1 C31 C32 103.79(15)
C41 P1 C31 C36 170.61(14)
C21 P1 C31 C36 53.33(17)
As1 P1 C31 C36 -73.89(15)
C36 C31 C32 C33 -1.4(3)
P1 C31 C32 C33 -179.06(15)
C31 C32 C33 C34 0.8(3)
C32 C33 C34 C35 0.3(3)
C33 C34 C35 C36 -0.9(3)
C34 C35 C36 C31 0.3(3)
C32 C31 C36 C35 0.8(3)
P1 C31 C36 C35 178.52(15)
C31 P1 C41 C42 112.20(16)
C21 P1 C41 C42 -130.50(15)
As1 P1 C41 C42 -2.28(17)
C31 P1 C41 C46 -68.01(17)
C21 P1 C41 C46 49.30(17)
As1 P1 C41 C46 177.51(14)
C46 C41 C42 C43 0.5(3)
P1 C41 C42 C43 -179.69(15)
C41 C42 C43 C44 0.1(3)
C42 C43 C44 C45 -0.2(3)
C43 C44 C45 C46 -0.3(4)
C44 C45 C46 C41 0.9(3)
C42 C41 C46 C45 -1.0(3)
P1 C41 C46 C45 179.19(16)
O3 S C50 F1 64.2(2)
O2 S C50 F1 -56.5(2)
O1 S C50 F1 -176.1(2)
O3 S C50 F2 -55.6(3)
O2 S C50 F2 -176.3(2)
O1 S C50 F2 64.1(2)
O3 S C50 F3 -176.0(2)
O2 S C50 F3 63.3(2)
O1 S C50 F3 -56.3(2)
